data_2010134
loop_
_publ_author_name
'Beckers, Hans-G\"unther'
'Fl\"orke, Ulrich'
'Haupt, Hans-J\"urgen'

_publ_contact_author
;
Dr Ulrich Fl\"orke
Anorganische und Analytische Chemie
Universit\"at-GH Paderborn
Warburgerstr. 100
D-33098 Paderborn, FRG
;
_publ_section_title
;Nonacarbonyl-1\k^4^<i>C</i>,2\k^5^<i>C</i>-pivalonitrile-1\k<i>N</i>-manganeserhenium(<i>Mn</i>--<i>Re</i>):
 unsymmetrical distortions of equatorial carbonyl ligands
;
_journal_issue 11
_journal_name_full 'Acta Crystallographica Section C'
_journal_page_first 1671
_journal_page_last 1673
_journal_paper_doi 10.1107/S0108270194003318
_journal_volume 50
_journal_year 1994
_chemical_formula_moiety 'C14 H9 Mn N O9 Re'
_chemical_formula_sum 'C14 H9 Mn N O9 Re'
_chemical_formula_weight 576.36
_chemical_name_systematic eq-tert-butylnitrile-1\kN-nonacarbonyl-1\k^4^C,2\k^5^C-manganeserhenium(Mn-Re)
_space_group_IT_number 61
_symmetry_cell_setting orthorhombic
_symmetry_space_group_name_Hall '-P 2ac 2ab'
_symmetry_space_group_name_H-M 'P b c a'
_cell_angle_alpha 90.00
_cell_angle_beta 90.00
_cell_angle_gamma 90.00
_cell_formula_units_Z 8
_cell_length_a 12.226(3)
_cell_length_b 16.873(3)
_cell_length_c 18.401(4)
_cell_measurement_reflns_used 25
_cell_measurement_temperature 293(2)
_cell_measurement_theta_max 23
_cell_measurement_theta_min 8
_cell_volume 3795.9(14)
_computing_structure_refinement 'SHELXL93 (Sheldrick, 1993)'
_computing_structure_solution 'SHELXTL-Plus (Sheldrick, 1991)'
_diffrn_ambient_temperature 293(2)
_diffrn_measurement_device 'Siemens R3m/V'
_diffrn_measurement_method \w-2\q
_diffrn_radiation_monochromator graphite
_diffrn_radiation_source 'fine-focus sealed tube'
_diffrn_radiation_type MoK\a
_diffrn_radiation_wavelength 0.71073
_diffrn_reflns_av_R_equivalents 0.0000
_diffrn_reflns_av_sigmaI/netI 0.0395
_diffrn_reflns_limit_h_max 15
_diffrn_reflns_limit_h_min 0
_diffrn_reflns_limit_k_max 21
_diffrn_reflns_limit_k_min 0
_diffrn_reflns_limit_l_max 23
_diffrn_reflns_limit_l_min 0
_diffrn_reflns_number 4337
_diffrn_reflns_theta_max 27.56
_diffrn_reflns_theta_min 2.34
_diffrn_standards_decay_% '-0.7 - +0.2'
_diffrn_standards_interval_count 400
_diffrn_standards_number 25
_exptl_absorpt_coefficient_mu 7.081
_exptl_absorpt_correction_T_max 0.910
_exptl_absorpt_correction_T_min 0.552
_exptl_absorpt_correction_type 'empirical from \y scans'
_exptl_crystal_colour yellowish
_exptl_crystal_density_diffrn 2.017
_exptl_crystal_description prism
_exptl_crystal_F_000 2176
_exptl_crystal_size_max 0.75
_exptl_crystal_size_mid 0.42
_exptl_crystal_size_min 0.37
_refine_diff_density_max 2.047
_refine_diff_density_min -3.465
_refine_ls_extinction_coef 0.002000
_refine_ls_extinction_method 'SHELXL93 (Sheldrick, 1993)'
_refine_ls_goodness_of_fit_all 1.037
_refine_ls_goodness_of_fit_obs 1.071
_refine_ls_hydrogen_treatment noref
_refine_ls_matrix_type full
_refine_ls_number_parameters 221
_refine_ls_number_reflns 4332
_refine_ls_number_restraints 0
_refine_ls_restrained_S_all 1.057
_refine_ls_restrained_S_obs 1.071
_refine_ls_R_factor_all 0.0883
_refine_ls_R_factor_obs 0.0505
_refine_ls_shift/esd_max 0.000
_refine_ls_shift/esd_mean 0.000
_refine_ls_structure_factor_coef Fsqd
_refine_ls_weighting_scheme
;calc w = 1/[\s^2^(F~o~^2^)+(0.0806P)^2^+12.7786P] where
P = (F~o~^2^+2F~c~^2^)/3
;
_refine_ls_wR_factor_all 0.1492
_refine_ls_wR_factor_obs 0.1223
_reflns_number_observed 2893
_reflns_number_total 4337
_reflns_observed_criterion >2sigma(I)
_cod_data_source_file ab1171.cif
_cod_data_source_block ab1171
_cod_database_code 2010134

loop_
_symmetry_equiv_pos_as_xyz
'x, y, z'
'-x+1/2, -y, z+1/2'
'-x, y+1/2, -z+1/2'
'x+1/2, -y+1/2, -z'
'-x, -y, -z'
'x-1/2, y, -z-1/2'
'x, -y-1/2, z-1/2'
'-x-1/2, y-1/2, z'

loop_
_atom_site_aniso_label
_atom_site_aniso_U_11
_atom_site_aniso_U_22
_atom_site_aniso_U_33
_atom_site_aniso_U_12
_atom_site_aniso_U_13
_atom_site_aniso_U_23
Re1 0.0442(2) 0.0435(2) 0.0295(2) 0.0054(2) 0.0006(2) -0.0005(2)
Mn1 0.0441(8) 0.0367(7) 0.0396(7) -0.0009(6) -0.0022(6) -0.0027(6)
C1 0.068(8) 0.069(8) 0.057(7) 0.004(6) -0.005(6) -0.001(6)
O1 0.109(8) 0.121(9) 0.074(6) -0.001(7) -0.038(6) -0.008(6)
C2 0.050(6) 0.060(7) 0.057(6) -0.005(5) 0.008(5) 0.005(5)
O2 0.063(5) 0.080(6) 0.105(7) 0.014(5) 0.020(5) -0.004(5)
C3 0.085(10) 0.047(6) 0.065(8) -0.003(6) -0.003(6) -0.012(5)
O3 0.088(8) 0.099(8) 0.121(9) 0.030(6) 0.013(7) -0.029(7)
C4 0.071(7) 0.030(5) 0.058(7) 0.004(5) 0.004(6) 0.007(4)
O4 0.101(7) 0.074(6) 0.050(5) 0.006(5) -0.023(5) 0.003(4)
C5 0.094(10) 0.059(7) 0.064(7) -0.005(7) -0.013(7) -0.013(6)
O5 0.108(8) 0.080(6) 0.091(7) -0.036(6) 0.012(6) 0.005(6)
C6 0.057(6) 0.048(6) 0.046(5) 0.007(5) 0.014(5) -0.004(5)
O6 0.095(7) 0.066(5) 0.067(5) -0.013(5) 0.021(5) 0.007(4)
C7 0.052(6) 0.056(7) 0.045(5) 0.006(5) 0.001(5) -0.013(5)
O7 0.060(5) 0.116(7) 0.068(5) 0.031(5) -0.016(4) -0.007(5)
C8 0.049(6) 0.066(7) 0.056(6) 0.012(6) -0.007(5) 0.009(6)
O8 0.069(6) 0.118(8) 0.116(8) 0.023(6) -0.013(6) 0.037(7)
C9 0.066(7) 0.058(6) 0.033(5) 0.007(5) -0.008(5) -0.001(5)
O9 0.122(8) 0.093(7) 0.036(4) 0.018(6) -0.004(5) -0.014(4)
N1 0.053(5) 0.036(4) 0.044(5) 0.004(4) 0.002(4) 0.001(4)
C10 0.048(5) 0.040(5) 0.037(5) 0.001(4) 0.006(4) 0.003(4)
C11 0.081(8) 0.055(6) 0.037(5) 0.006(6) 0.007(5) -0.012(5)

loop_
_atom_site_label
_atom_site_fract_x
_atom_site_fract_y
_atom_site_fract_z
_atom_site_U_iso_or_equiv
_atom_site_thermal_displace_type
_atom_site_calc_flag
_atom_site_refinement_flags
_atom_site_occupancy
_atom_site_disorder_group
_atom_site_type_symbol
Re1 0.20300(3) 0.13691(2) 0.14701(2) 0.0391(2) Uani d . 1 . Re
Mn1 0.32317(12) 0.28031(8) 0.09839(8) 0.0401(3) Uani d . 1 . Mn
C1 0.3896(10) 0.2792(7) 0.1895(7) 0.065(3) Uani d . 1 . C
O1 0.4290(8) 0.2795(7) 0.2433(5) 0.101(3) Uani d . 1 . O
C2 0.4195(9) 0.2052(7) 0.0649(6) 0.056(3) Uani d . 1 . C
O2 0.4783(7) 0.1589(6) 0.0427(6) 0.083(3) Uani d . 1 . O
C3 0.2124(11) 0.3396(8) 0.1376(7) 0.066(3) Uani d . 1 . C
O3 0.1415(10) 0.3769(7) 0.1618(7) 0.103(4) Uani d . 1 . O
C4 0.2414(10) 0.2645(6) 0.0157(6) 0.053(3) Uani d . 1 . C
O4 0.1940(7) 0.2545(6) -0.0358(5) 0.075(3) Uani d . 1 . O
C5 0.3982(12) 0.3613(7) 0.0647(7) 0.072(3) Uani d . 1 . C
O5 0.4485(9) 0.4142(6) 0.0387(5) 0.093(3) Uani d . 1 . O
C6 0.1304(9) 0.0427(6) 0.1788(6) 0.051(2) Uani d . 1 . C
O6 0.0903(8) -0.0141(5) 0.2001(4) 0.076(2) Uani d . 1 . O
C7 0.0623(9) 0.1846(6) 0.1132(6) 0.051(2) Uani d . 1 . C
O7 -0.0171(7) 0.2137(6) 0.0960(5) 0.081(3) Uani d . 1 . O
C8 0.3473(9) 0.0958(7) 0.1804(6) 0.057(3) Uani d . 1 . C
O8 0.4271(8) 0.0759(7) 0.2031(6) 0.101(3) Uani d . 1 . O
C9 0.1808(9) 0.1859(7) 0.2395(5) 0.053(3) Uani d . 1 . C
O9 0.1686(8) 0.2150(6) 0.2953(4) 0.084(3) Uani d . 1 . O
N1 0.2313(7) 0.0878(5) 0.0407(4) 0.045(2) Uani d . 1 . N
C10 0.2448(8) 0.0657(6) -0.0159(5) 0.042(2) Uani d . 1 . C
C11 0.2706(10) 0.0374(7) -0.0888(5) 0.057(3) Uani d . 1 . C
C12 0.1940(19) 0.0740(18) -0.1459(13) 0.154(10) Uiso d . 1 . C
C13 0.394(3) 0.0663(17) -0.1069(15) 0.184(10) Uiso d . 1 . C
C14 0.298(3) -0.052(2) -0.0939(19) 0.221(15) Uiso d . 1 . C

loop_
_atom_type_symbol
_atom_type_description
_atom_type_scat_dispersion_real
_atom_type_scat_dispersion_imag
_atom_type_scat_source
C C 0.0033 0.0016 'International Tables Vol C Tables 4.2.6.8 and 6.1.1.4'
H H 0.0000 0.0000 'International Tables Vol C Tables 4.2.6.8 and 6.1.1.4'
O O 0.0106 0.0060 'International Tables Vol C Tables 4.2.6.8 and 6.1.1.4'
Mn Mn 0.3368 0.7283 'International Tables Vol C Tables 4.2.6.8 and 6.1.1.4'
Re Re -1.0185 7.2310 'International Tables Vol C Tables 4.2.6.8 and 6.1.1.4'
N N 0.0061 0.0033 'International Tables Vol C Tables 4.2.6.8 and 6.1.1.4'

loop_
_geom_angle_atom_site_label_1
_geom_angle_atom_site_label_2
_geom_angle_atom_site_label_3
_geom_angle
_geom_angle_publ_flag
C9 Re1 C6 91.2(4) n
C9 Re1 C8 90.1(5) n
C6 Re1 C8 91.5(5) n
C9 Re1 C7 88.9(4) n
C6 Re1 C7 91.8(5) n
C8 Re1 C7 176.6(5) n
C9 Re1 N1 176.9(4) y
C6 Re1 N1 91.9(4) y
C8 Re1 N1 90.2(4) y
C7 Re1 N1 90.6(3) y
C9 Re1 Mn1 89.2(3) n
C6 Re1 Mn1 178.0(3) n
C8 Re1 Mn1 86.5(4) n
C7 Re1 Mn1 90.2(3) n
N1 Re1 Mn1 87.7(2) y
C5 Mn1 C3 95.8(6) n
C5 Mn1 C4 96.0(5) n
C3 Mn1 C4 90.2(5) n
C5 Mn1 C2 94.8(6) n
C3 Mn1 C2 169.4(5) n
C4 Mn1 C2 88.3(5) n
C5 Mn1 C1 95.6(6) n
C3 Mn1 C1 88.5(5) n
C4 Mn1 C1 168.4(5) n
C2 Mn1 C1 90.9(5) n
C5 Mn1 Re1 176.0(4) n
C3 Mn1 Re1 87.7(4) y
C4 Mn1 Re1 82.1(3) y
C2 Mn1 Re1 81.7(3) y
C1 Mn1 Re1 86.4(4) y
O1 C1 Mn1 179.2(12) y
O2 C2 Mn1 178.6(11) y
O3 C3 Mn1 179.3(12) y
O4 C4 Mn1 178.2(11) y
O5 C5 Mn1 176.8(11) n
O6 C6 Re1 177.1(10) n
O7 C7 Re1 177.5(9) n
O8 C8 Re1 175.3(12) n
O9 C9 Re1 179.3(10) n
C10 N1 Re1 176.7(8) y
N1 C10 C11 176.0(12) y
C10 C11 C12 111.5(12) n
C10 C11 C14 115.0(15) n
C12 C11 C14 118.8(17) n
C10 C11 C13 107.0(13) n
C12 C11 C13 107.7(16) n
C14 C11 C13 94.6(17) n

loop_
_geom_bond_atom_site_label_1
_geom_bond_atom_site_label_2
_geom_bond_site_symmetry_2
_geom_bond_distance
_geom_bond_publ_flag
Re1 N1 . 2.152(8) y
Re1 Mn1 . 2.969(2) y
Re1 C6 . 1.913(11) y
Re1 C7 . 1.999(11) y
Re1 C8 . 1.992(11) y
Re1 C9 . 1.912(10) y
Mn1 C5 . 1.758(14) n
Mn1 C3 . 1.832(13) y
Mn1 C4 . 1.840(13) y
Mn1 C2 . 1.836(12) y
Mn1 C1 . 1.862(12) y
C1 O1 . 1.102(13) y
C2 O2 . 1.137(13) y
C3 O3 . 1.16(2) y
C4 O4 . 1.124(13) y
C5 O5 . 1.185(15) n
C6 O6 . 1.145(12) n
C7 O7 . 1.133(12) n
C8 O8 . 1.114(13) n
C9 O9 . 1.147(12) n
N1 C10 . 1.119(11) y
C10 C11 . 1.458(13) y
C11 C12 . 1.54(3) n
C11 C14 . 1.55(4) n
C11 C13 . 1.62(3) n
